data_1559337
loop_
_publ_author_name
'Meunier, Antoine'
'Singleton, Michael'
'Kauffmann, Brice'
'Granier, Thierry'
'Lautrette, Guillaume'
'Ferrand, Yann'
'Huc, Ivan'

_publ_section_title
;
 Aromatic foldamers as scaffolds for metal second coordination sphere
 design
;
_journal_name_full 'Chemical Science'
_journal_paper_doi 10.1039/D0SC05143H
_journal_year 2020
_chemical_formula_moiety 'C104 H102 Fe2 N19 O23 S2, 3(C H Cl3)'
_chemical_formula_sum 'C107 H105 Cl9 Fe2 N19 O23 S2'
_chemical_formula_weight 2519.96
_chemical_name_systematic q3pn2afe
_chemical_properties_physical Air-sensitive
_space_group_crystal_system monoclinic
_space_group_IT_number 15
_space_group_name_Hall '-C 2yc'
_space_group_name_H-M_alt 'C 1 2/c 1'
_atom_sites_solution_hydrogens geom
_atom_sites_solution_primary dual
_audit_creation_date 2020-09-14
_audit_creation_method
;
Olex2 1.2
(compiled May 29 2018 13:30:08 for OlexSys, GUI svn.r5506)
;
_audit_update_record
;
2020-09-14 deposited with the CCDC.	2020-10-12 downloaded from the CCDC.
;
_cell_angle_alpha 90
_cell_angle_beta 98.36(3)
_cell_angle_gamma 90
_cell_formula_units_Z 8
_cell_length_a 42.379(9)
_cell_length_b 22.277(5)
_cell_length_c 31.801(6)
_cell_measurement_reflns_used 46092
_cell_measurement_temperature 130(2)
_cell_measurement_theta_max 47.238
_cell_measurement_theta_min 2.246
_cell_volume 29704(11)
_computing_molecular_graphics 'Olex2 (Dolomanov et al., 2009)'
_computing_publication_material 'Olex2 (Dolomanov et al., 2009)'
_computing_structure_refinement 'ShelXL (Sheldrick, 2015)'
_computing_structure_solution 'ShelXT (Sheldrick, 2015)'
_diffrn_ambient_temperature 130
_diffrn_measured_fraction_theta_full 0.988
_diffrn_measured_fraction_theta_max 0.988
_diffrn_measurement_device_type 'Rigaku MM07'
_diffrn_measurement_method '\w scans'
_diffrn_radiation_monochromator graphite
_diffrn_radiation_type CuK\a
_diffrn_radiation_wavelength 1.54178
_diffrn_reflns_av_R_equivalents 0.1018
_diffrn_reflns_av_unetI/netI 0.0880
_diffrn_reflns_Laue_measured_fraction_full 0.988
_diffrn_reflns_Laue_measured_fraction_max 0.988
_diffrn_reflns_limit_h_max 40
_diffrn_reflns_limit_h_min -39
_diffrn_reflns_limit_k_max 16
_diffrn_reflns_limit_k_min -21
_diffrn_reflns_limit_l_max 30
_diffrn_reflns_limit_l_min -22
_diffrn_reflns_number 46092
_diffrn_reflns_point_group_measured_fraction_full 0.988
_diffrn_reflns_point_group_measured_fraction_max 0.988
_diffrn_reflns_theta_full 47.238
_diffrn_reflns_theta_max 47.238
_diffrn_reflns_theta_min 2.246
_exptl_absorpt_coefficient_mu 3.826
_exptl_absorpt_correction_T_max 1.0000
_exptl_absorpt_correction_T_min 0.283
_exptl_absorpt_correction_type multi-scan
_exptl_crystal_colour 'clear yellowish'
_exptl_crystal_colour_lustre clear
_exptl_crystal_colour_modifier yellowish
_exptl_crystal_density_diffrn 1.127
_exptl_crystal_description block
_exptl_crystal_F_000 10408
_exptl_crystal_size_max 0.1
_exptl_crystal_size_mid 0.1
_exptl_crystal_size_min 0.1
_refine_diff_density_max 0.591
_refine_diff_density_min -0.371
_refine_diff_density_rms 0.081
_refine_ls_extinction_method none
_refine_ls_goodness_of_fit_ref 1.132
_refine_ls_hydrogen_treatment constr
_refine_ls_matrix_type full
_refine_ls_number_parameters 1474
_refine_ls_number_reflns 13285
_refine_ls_number_restraints 27
_refine_ls_restrained_S_all 1.133
_refine_ls_R_factor_all 0.1747
_refine_ls_R_factor_gt 0.1284
_refine_ls_shift/su_max 0.002
_refine_ls_shift/su_mean 0.000
_refine_ls_structure_factor_coef Fsqd
_refine_ls_weighting_details 'w=1/[\s^2^(Fo^2^)+(0.2000P)^2^] where P=(Fo^2^+2Fc^2^)/3'
_refine_ls_weighting_scheme calc
_refine_ls_wR_factor_gt 0.3409
_refine_ls_wR_factor_ref 0.3765
_reflns_Friedel_coverage 0.000
_reflns_number_gt 6926
_reflns_number_total 13285
_reflns_threshold_expression 'I > 2\s(I)'
_cod_data_source_file d0sc05143h2.cif
_cod_data_source_block q3pn2afe_a_sq
_cod_database_code 1559337
_shelx_shelxl_version_number 2018/3
_shelx_space_group_comment
;
The symmetry employed for this shelxl refinement is uniquely defined
by the following loop, which should always be used as a source of
symmetry information in preference to the above space-group names.
They are only intended as comments.
;
_olex2_refinement_description
;
1. Fixed Uiso
 At 1.2 times of:
  All C(H) groups, All C(H,H) groups, All N(H) groups
 At 1.5 times of:
  All C(H,H,H) groups
2. Restrained distances
 C04O-C041
 1.54 with sigma of 0.02
 C041-C03M
 1.54 with sigma of 0.02
 C04O-C04F
 2.6 with sigma of 0.02
3. Rigid body (RIGU) restrains
 C04O, C04F, C041, C03M, O008
 with sigma for 1-2 distances of 0.004 and sigma for 1-3 distances of 0.004
4.a Ternary CH refined with riding coordinates:
 C03E(H03H), C03F(H03I), C03Y(H1AA), C040(H040), C041(H041), C048(H048),
 C04A(H04L), C04G(H04Y), C04K(H6AA), C04P(H7AA)
4.b Secondary CH2 refined with riding coordinates:
 C01S(H01B,H01C), C030(H03A,H03B), C036(H03C,H03D), C03C(H03F,H03G), C03J(H03M,
 H03N), C03M(H03P,H03Q), C03U(H03X,H03Y), C03V(H03Z,H), C03W(H03,HA), C042(H04A,
 H04B)
4.c Aromatic/amide H refined with riding coordinates:
 N00R(H00R), N012(H012), N013(H013), N019(H019), N01A(H01A), N01K(H01K),
 C01P(H01P), C020(H020), C027(H027), C02M(H02M), C02N(H02N), C02S(H02S),
 C031(H031), C033(H033), C037(H037), C038(H038), C039(H039), C03B(H03E),
 C03G(H03J), C03H(H03K), C03I(H03L), C03L(H03O), C03O(H03R), C03P(H03S),
 C03Q(H03T), C03R(H03U), C03S(H03V), C03T(H03W), C03X(H0AA), C03Z(H2AA)
4.d Idealised Me refined as rotating group:
 C02X(H02A,H02B,H02C), C044(H04C,H04D,H04E), C045(H04F,H04G,H04H), C047(H04I,
 H04J,H04K), C04B(H04M,H04N,H04O), C04C(H04P,H04Q,H04R), C04D(H04S,H04T,H04U),
 C04F(H04V,H04W,H04X), C04I(H04Z,HB,HC), C04J(H04,HD,HE), C04L(H3AA,HF,HG),
 C04M(H4AA,HH,HI), C04O(H5AA,HJ,HK), C4(H4A,H4B,H4C), C8(H8A,H8B,H8C)
;
_olex2_submission_original_sample_id q3pn2afe
_olex2_submission_special_instructions 'No special instructions were received'

loop_
_space_group_symop_operation_xyz
'x, y, z'
'-x, y, -z+1/2'
'x+1/2, y+1/2, z'
'-x+1/2, y+1/2, -z+1/2'
'-x, -y, -z'
'x, -y, z-1/2'
'-x+1/2, -y+1/2, -z'
'x+1/2, -y+1/2, z-1/2'

loop_
_atom_site_label
_atom_site_type_symbol
_atom_site_fract_x
_atom_site_fract_y
_atom_site_fract_z
_atom_site_U_iso_or_equiv
_atom_site_adp_type
_atom_site_occupancy
_atom_site_site_symmetry_order
_atom_site_calc_flag
_atom_site_refinement_flags_posn
_atom_site_refinement_flags_adp
_atom_site_refinement_flags_occupancy
_atom_site_disorder_assembly
_atom_site_disorder_group
Fe01 Fe 0.47048(5) 0.36208(9) 0.45504(6) 0.1321(8) Uani 1 1 d . . . . .
Fe02 Fe 0.52675(5) 0.38451(9) 0.44454(6) 0.1288(7) Uani 1 1 d . . . . .
S03 S 0.51372(8) 0.31279(13) 0.48880(9) 0.1304(11) Uani 1 1 d . . . . .
S04 S 0.49070(7) 0.33870(13) 0.39499(9) 0.1253(10) Uani 1 1 d . . . . .
Cl05 Cl 0.47171(10) 0.09806(18) 0.37011(12) 0.1858(15) Uani 1 1 d . . . . .
Cl06 Cl 0.43312(10) 0.12948(18) 0.43490(12) 0.1849(15) Uani 1 1 d . . . . .
Cl07 Cl 0.48723(10) 0.0521(2) 0.45401(14) 0.2031(17) Uani 1 1 d . . . . .
O008 O 0.54831(19) 0.0278(4) 0.2753(2) 0.135(2) Uani 1 1 d . U . . .
O009 O 0.5731(2) 0.0528(4) 0.5642(3) 0.139(3) Uani 1 1 d . . . . .
O00A O 0.56243(17) -0.0506(4) 0.4189(2) 0.130(2) Uani 1 1 d . . . . .
O00B O 0.53025(19) 0.2414(4) 0.2155(3) 0.132(3) Uani 1 1 d . . . . .
O00C O 0.5646(2) 0.1491(5) 0.5449(2) 0.142(3) Uani 1 1 d . . . . .
O00D O 0.52815(18) 0.5560(4) 0.1915(3) 0.132(2) Uani 1 1 d . . . . .
Cl00 Cl 0.5911(2) 0.2485(3) 0.7353(3) 0.319(3) Uani 1 1 d . . . . .
N00F N 0.5483(2) 0.2018(4) 0.3243(4) 0.113(3) Uani 1 1 d . . . . .
O00G O 0.5158(2) 0.4902(4) 0.3894(3) 0.153(3) Uani 1 1 d . . . . .
O00H O 0.4187(3) 0.2725(5) 0.4525(4) 0.160(4) Uani 1 1 d . . . . .
O00I O 0.6409(2) 0.0026(5) 0.4048(3) 0.155(3) Uani 1 1 d . . . . .
O00J O 0.6382(2) 0.1278(4) 0.5364(3) 0.157(3) Uani 1 1 d . . . . .
O00K O 0.5687(2) 0.6474(5) 0.3383(2) 0.152(3) Uani 1 1 d . . . . .
N00M N 0.5194(3) 0.2302(4) 0.4231(4) 0.127(3) Uani 1 1 d . . . . .
N00N N 0.5627(2) 0.1235(5) 0.4649(4) 0.119(3) Uani 1 1 d . . . . .
O00O O 0.6199(2) 0.3068(4) 0.2997(3) 0.151(3) Uani 1 1 d . . . . .
O00P O 0.7037(2) 0.2433(6) 0.4201(3) 0.166(4) Uani 1 1 d . . . . .
N00Q N 0.5511(2) 0.3998(6) 0.2928(3) 0.118(3) Uani 1 1 d . . . . .
N00R N 0.54416(19) 0.2995(5) 0.2750(3) 0.118(3) Uani 1 1 d . . . . .
H00R H 0.549064 0.295405 0.302055 0.142 Uiso 1 1 calc R . . . .
N00T N 0.5582(2) 0.4953(7) 0.3148(3) 0.127(3) Uani 1 1 d . . . . .
N00U N 0.7062(2) 0.1900(8) 0.4300(6) 0.142(4) Uani 1 1 d . . . . .
O00V O 0.6504(2) 0.4690(4) 0.6168(3) 0.168(4) Uani 1 1 d . . . . .
O00W O 0.4679(2) 0.4165(5) 0.5387(3) 0.165(4) Uani 1 1 d . . . . .
N00X N 0.6542(2) 0.3774(7) 0.3968(4) 0.131(3) Uani 1 1 d . . . . .
O00Y O 0.4338(3) 0.4584(4) 0.4059(3) 0.152(3) Uani 1 1 d . . . . .
Cl3 Cl 0.6735(2) 0.0679(4) 0.6255(3) 0.354(4) Uani 1 1 d . . . . .
O010 O 0.6511(2) 0.6770(5) 0.5462(3) 0.149(3) Uani 1 1 d . . . . .
N011 N 0.6291(2) 0.3150(8) 0.5397(4) 0.137(4) Uani 1 1 d . . . . .
N012 N 0.6330(2) 0.2672(7) 0.3640(4) 0.133(3) Uani 1 1 d . . . . .
H012 H 0.634911 0.276231 0.390552 0.160 Uiso 1 1 calc R . . . .
N013 N 0.6271(2) 0.4130(8) 0.5613(3) 0.147(3) Uani 1 1 d . . . . .
H013 H 0.614053 0.418279 0.538240 0.176 Uiso 1 1 calc R . . . .
O014 O 0.6989(2) 0.4201(5) 0.5437(3) 0.162(3) Uani 1 1 d . . . . .
N015 N 0.7035(3) 0.2798(8) 0.5008(5) 0.146(5) Uani 1 1 d . . . . .
N016 N 0.6162(2) 0.5078(5) 0.5125(5) 0.138(3) Uani 1 1 d . . . . .
O017 O 0.5912(3) 0.3536(4) 0.4309(3) 0.169(4) Uani 1 1 d . . . . .
N018 N 0.5976(3) 0.5402(5) 0.4458(5) 0.134(3) Uani 1 1 d . . . . .
N019 N 0.6833(3) 0.3844(6) 0.4760(5) 0.139(3) Uani 1 1 d . . . . .
H019 H 0.678041 0.351657 0.462442 0.167 Uiso 1 1 calc R . . . .
N01A N 0.5789(3) 0.5644(5) 0.3780(4) 0.141(3) Uani 1 1 d . . . . .
H01A H 0.576210 0.526096 0.377235 0.169 Uiso 1 1 calc R . . . .
O01B O 0.7051(3) 0.1476(6) 0.4065(4) 0.184(4) Uani 1 1 d . . . . .
O01C O 0.6398(2) 0.5279(5) 0.3194(4) 0.170(3) Uani 1 1 d . . . . .
C01D C 0.5517(2) 0.1501(6) 0.3486(4) 0.097(3) Uani 1 1 d . . . . .
O01E O 0.5437(2) 0.4629(4) 0.5195(3) 0.167(4) Uani 1 1 d . . . . .
C01F C 0.5583(2) 0.1116(6) 0.4217(5) 0.104(3) Uani 1 1 d . . . . .
N01G N 0.5564(3) 0.1598(6) 0.3944(5) 0.163(4) Uani 1 1 d . . . . .
C01H C 0.5434(2) 0.1918(5) 0.2826(5) 0.101(3) Uani 1 1 d . . . . .
C01I C 0.5469(3) 0.0872(7) 0.2862(4) 0.117(4) Uani 1 1 d . . . . .
C01J C 0.5595(2) 0.0530(6) 0.4063(5) 0.100(3) Uani 1 1 d . . . . .
N01K N 0.6326(2) 0.2255(7) 0.5098(4) 0.137(3) Uani 1 1 d . . . . .
H01K H 0.628531 0.245215 0.486435 0.165 Uiso 1 1 calc R . . . .
C01L C 0.5519(2) 0.0922(6) 0.3340(4) 0.107(3) Uani 1 1 d . . . . .
Cl01 Cl 0.5902(3) 0.1872(4) 0.8114(3) 0.429(7) Uani 1 1 d . . . . .
N01N N 0.6348(2) 0.1836(5) 0.4303(6) 0.134(3) Uani 1 1 d . . . . .
C01O C 0.5687(3) 0.0909(7) 0.5390(5) 0.117(4) Uani 1 1 d . . . . .
C01P C 0.5429(3) 0.1360(6) 0.2633(4) 0.127(4) Uani 1 1 d . . . . .
H01P H 0.539572 0.133246 0.233763 0.153 Uiso 1 1 calc R . . . .
O01Q O 0.7356(3) 0.2263(6) 0.6231(5) 0.195(4) Uani 1 1 d . . . . .
C01R C 0.6624(3) 0.4321(10) 0.4102(6) 0.137(5) Uani 1 1 d . . . . .
C01S C 0.5144(3) 0.2363(5) 0.4674(4) 0.124(3) Uani 1 1 d . . . . .
H01B H 0.531066 0.214057 0.484934 0.148 Uiso 1 1 calc R . . . .
H01C H 0.494257 0.217140 0.470502 0.148 Uiso 1 1 calc R . . . .
C01T C 0.4386(5) 0.3052(9) 0.4535(5) 0.162(7) Uani 1 1 d . . . . .
C01U C 0.5435(2) 0.3598(7) 0.2632(5) 0.116(3) Uani 1 1 d . . . . .
C01V C 0.5211(3) 0.4471(6) 0.4091(5) 0.151(5) Uani 1 1 d . . . . .
C01W C 0.6135(3) 0.5565(10) 0.4865(5) 0.128(4) Uani 1 1 d . . . . .
C01X C 0.5370(3) 0.5398(9) 0.2310(6) 0.131(4) Uani 1 1 d . . . . .
C01Y C 0.6333(4) 0.5194(8) 0.5539(5) 0.132(4) Uani 1 1 d . . . . .
C01Z C 0.5386(3) 0.4766(9) 0.2393(5) 0.131(4) Uani 1 1 d . . . . .
C020 C 0.5548(3) 0.0441(5) 0.3604(4) 0.115(3) Uani 1 1 d . . . . .
H020 H 0.553798 0.005485 0.349228 0.137 Uiso 1 1 calc R . . . .
C021 C 0.5647(3) 0.0800(8) 0.4892(5) 0.114(3) Uani 1 1 d . . . . .
C022 C 0.7119(3) 0.2233(12) 0.5077(6) 0.151(5) Uani 1 1 d . . . . .
C023 C 0.5391(3) 0.2450(6) 0.2551(6) 0.118(4) Uani 1 1 d . . . . .
C024 C 0.5686(3) 0.5909(7) 0.3425(6) 0.139(5) Uani 1 1 d . . . . .
C025 C 0.5630(5) 0.3674(6) 0.4353(5) 0.158(6) Uani 1 1 d . . . . .
C026 C 0.5624(2) 0.0057(7) 0.4330(6) 0.122(4) Uani 1 1 d . . . . .
C027 C 0.5670(3) 0.0201(7) 0.4789(5) 0.126(4) Uani 1 1 d . . . . .
H027 H 0.571095 -0.009483 0.499588 0.152 Uiso 1 1 calc R . . . .
Cl02 Cl 0.6316(2) -0.0245(5) 0.6336(3) 0.397(5) Uani 1 1 d . . . . .
C029 C 0.6340(3) 0.2568(10) 0.5466(6) 0.129(4) Uani 1 1 d . . . . .
C02A C 0.6575(3) 0.4847(8) 0.3862(6) 0.131(4) Uani 1 1 d . . . . .
C02B C 0.6397(3) 0.3733(7) 0.3561(5) 0.125(4) Uani 1 1 d . . . . .
C02C C 0.5936(3) 0.5854(10) 0.4174(6) 0.134(5) Uani 1 1 d . . . . .
C02D C 0.6377(4) 0.4652(8) 0.5797(6) 0.133(4) Uani 1 1 d . . . . .
C02E C 0.6311(3) 0.3134(8) 0.3375(6) 0.133(5) Uani 1 1 d . . . . .
C02F C 0.6776(3) 0.4378(9) 0.4533(7) 0.137(6) Uani 1 1 d . . . . .
C02G C 0.6325(3) 0.2076(9) 0.3549(5) 0.128(4) Uani 1 1 d . . . . .
C02H C 0.5493(3) 0.4576(7) 0.2817(5) 0.117(4) Uani 1 1 d . . . . .
C02I C 0.6374(3) 0.1645(10) 0.5070(5) 0.129(4) Uani 1 1 d . . . . .
C02J C 0.6967(4) 0.3790(10) 0.5185(7) 0.149(5) Uani 1 1 d . . . . .
C02K C 0.7046(3) 0.3195(10) 0.5285(6) 0.127(5) Uani 1 1 d . . . . .
C02L C 0.6379(3) 0.0620(7) 0.4143(7) 0.138(4) Uani 1 1 d . . . . .
C02M C 0.5309(3) 0.4327(8) 0.2079(5) 0.134(4) Uani 1 1 d . . . . .
H02M H 0.524661 0.444150 0.179801 0.161 Uiso 1 1 calc R . . . .
C02N C 0.5324(3) 0.3739(6) 0.2182(4) 0.121(4) Uani 1 1 d . . . . .
H02N H 0.526765 0.344074 0.198102 0.146 Uiso 1 1 calc R . . . .
C02O C 0.4471(4) 0.4207(6) 0.4238(5) 0.141(5) Uani 1 1 d . . . . .
Cl4 Cl 0.5375(3) 0.2303(4) 0.7658(4) 0.413(6) Uani 1 1 d . . . . .
C02Q C 0.6366(3) 0.1432(9) 0.4599(6) 0.131(4) Uani 1 1 d . . . . .
C02R C 0.4684(3) 0.3965(6) 0.5055(5) 0.139(4) Uani 1 1 d . . . . .
C02S C 0.6387(3) 0.0820(9) 0.4557(5) 0.135(4) Uani 1 1 d . . . . .
H02S H 0.640564 0.056013 0.478823 0.163 Uiso 1 1 calc R . . . .
C02T C 0.7253(3) 0.2017(12) 0.5531(8) 0.151(5) Uani 1 1 d . . . . .
C02U C 0.6327(2) 0.1656(9) 0.3879(7) 0.127(4) Uani 1 1 d . . . . .
C02V C 0.5575(3) 0.5520(8) 0.3049(5) 0.129(4) Uani 1 1 d . . . . .
C02W C 0.6227(3) 0.6153(9) 0.4956(6) 0.130(4) Uani 1 1 d . . . . .
C02X C 0.5679(4) 0.1654(6) 0.5897(4) 0.174(5) Uani 1 1 d . . . . .
H02A H 0.562746 0.207151 0.592215 0.261 Uiso 1 1 calc GR . . . .
H02B H 0.589396 0.158407 0.602815 0.261 Uiso 1 1 calc GR . . . .
H02C H 0.553562 0.141532 0.603494 0.261 Uiso 1 1 calc GR . . . .
C02Y C 0.6426(3) 0.4753(9) 0.3405(6) 0.136(5) Uani 1 1 d . . . . .
C02Z C 0.6324(3) 0.3521(9) 0.5709(7) 0.131(4) Uani 1 1 d . . . . .
C030 C 0.4951(3) 0.2570(5) 0.3927(4) 0.118(3) Uani 1 1 d . . . . .
H03A H 0.474814 0.238985 0.396246 0.142 Uiso 1 1 calc R . . . .
H03B H 0.499383 0.246541 0.364454 0.142 Uiso 1 1 calc R . . . .
C031 C 0.6026(4) 0.6466(7) 0.4269(6) 0.144(5) Uani 1 1 d . . . . .
H031 H 0.598612 0.676722 0.406604 0.172 Uiso 1 1 calc R . . . .
C032 C 0.5381(3) 0.4299(7) 0.4908(5) 0.139(5) Uani 1 1 d . . . . .
C033 C 0.6432(3) 0.2349(7) 0.5881(6) 0.142(4) Uani 1 1 d . . . . .
H033 H 0.647259 0.194394 0.593349 0.171 Uiso 1 1 calc R . . . .
Cl03 Cl 0.6596(4) -0.0224(5) 0.5628(4) 0.535(13) Uani 1 1 d . . . . .
C036 C 0.5524(3) 0.2256(5) 0.4143(4) 0.124(4) Uani 1 1 d . . . . .
H03C H 0.567229 0.230580 0.440324 0.148 Uiso 1 1 calc R . . . .
H03D H 0.556648 0.256456 0.394349 0.148 Uiso 1 1 calc R . . . .
C037 C 0.6305(3) 0.1196(10) 0.3062(5) 0.143(4) Uani 1 1 d . . . . .
H037 H 0.629999 0.105406 0.278656 0.172 Uiso 1 1 calc R . . . .
C038 C 0.5442(3) 0.5766(6) 0.2646(6) 0.140(4) Uani 1 1 d . . . . .
H038 H 0.540511 0.617695 0.261626 0.168 Uiso 1 1 calc R . . . .
C039 C 0.6420(3) 0.3366(10) 0.6132(5) 0.148(5) Uani 1 1 d . . . . .
H039 H 0.645565 0.364749 0.635019 0.178 Uiso 1 1 calc R . . . .
C03A C 0.7151(3) 0.1765(11) 0.4783(7) 0.150(5) Uani 1 1 d . . . . .
C03B C 0.6839(3) 0.4916(10) 0.4687(5) 0.160(6) Uani 1 1 d . . . . .
H03E H 0.691724 0.493902 0.497522 0.192 Uiso 1 1 calc R . . . .
C03C C 0.6311(3) 0.5220(6) 0.2733(6) 0.151(5) Uani 1 1 d . . . . .
H03F H 0.609518 0.507029 0.266156 0.181 Uiso 1 1 calc R . . . .
H03G H 0.645599 0.495004 0.261680 0.181 Uiso 1 1 calc R . . . .
C03D C 0.7244(4) 0.2486(16) 0.5812(6) 0.164(7) Uani 1 1 d . . . . .
C03E C 0.5537(4) -0.1550(5) 0.4198(4) 0.138(4) Uani 1 1 d . . . . .
H03H H 0.571090 -0.159337 0.402761 0.166 Uiso 1 1 calc R . . . .
C03F C 0.5209(4) 0.6282(6) 0.1339(5) 0.152(5) Uani 1 1 d . . . . .
H03I H 0.503086 0.602202 0.122358 0.182 Uiso 1 1 calc R . . . .
C03G C 0.6172(4) 0.6587(8) 0.4670(7) 0.146(5) Uani 1 1 d . . . . .
H03J H 0.623445 0.697746 0.474426 0.175 Uiso 1 1 calc R . . . .
C03H C 0.6290(3) 0.1835(9) 0.3131(5) 0.139(4) Uani 1 1 d . . . . .
H03K H 0.625626 0.209221 0.289852 0.167 Uiso 1 1 calc R . . . .
C03I C 0.6431(3) 0.5753(8) 0.5643(5) 0.134(4) Uani 1 1 d . . . . .
H03L H 0.652565 0.581580 0.592157 0.161 Uiso 1 1 calc R . . . .
C03J C 0.5601(3) -0.1009(5) 0.4464(4) 0.145(4) Uani 1 1 d . . . . .
H03M H 0.542951 -0.094551 0.463022 0.174 Uiso 1 1 calc R . . . .
H03N H 0.579853 -0.105646 0.465708 0.174 Uiso 1 1 calc R . . . .
C03K C 0.6339(3) 0.1015(10) 0.3786(6) 0.143(5) Uani 1 1 d . . . . .
C03L C 0.6647(3) 0.5428(7) 0.4020(6) 0.148(5) Uani 1 1 d . . . . .
H03O H 0.659924 0.576674 0.385213 0.178 Uiso 1 1 calc R . . . .
C03M C 0.5455(3) 0.0179(4) 0.2312(4) 0.137(4) Uani 1 1 d D U . . .
H03P H 0.561638 0.040201 0.219140 0.164 Uiso 1 1 calc R . . . .
H03Q H 0.524620 0.030419 0.217269 0.164 Uiso 1 1 calc R . . . .
C03N C 0.6406(4) 0.6221(8) 0.5389(6) 0.128(4) Uani 1 1 d . . . . .
C03O C 0.6459(3) 0.2755(11) 0.6199(5) 0.155(5) Uani 1 1 d . . . . .
H03R H 0.650570 0.261743 0.647747 0.186 Uiso 1 1 calc R . . . .
C03P C 0.6801(3) 0.5476(9) 0.4459(7) 0.170(6) Uani 1 1 d . . . . .
H03S H 0.687016 0.584055 0.458283 0.205 Uiso 1 1 calc R . . . .
C03Q C 0.7253(4) 0.1187(10) 0.4883(7) 0.153(5) Uani 1 1 d . . . . .
H03T H 0.725976 0.090584 0.466803 0.183 Uiso 1 1 calc R . . . .
C03R C 0.7161(4) 0.3061(11) 0.5739(7) 0.163(6) Uani 1 1 d . . . . .
H03U H 0.717410 0.334893 0.595284 0.195 Uiso 1 1 calc R . . . .
C03S C 0.6360(3) 0.4213(8) 0.3286(5) 0.155(6) Uani 1 1 d . . . . .
H03V H 0.628349 0.414195 0.300093 0.186 Uiso 1 1 calc R . . . .
C03T C 0.6324(4) 0.0820(9) 0.3367(7) 0.185(7) Uani 1 1 d . . . . .
H03W H 0.632903 0.041088 0.330880 0.222 Uiso 1 1 calc R . . . .
C03U C 0.6670(4) 0.6900(7) 0.5884(5) 0.159(5) Uani 1 1 d . . . . .
H03X H 0.684067 0.661401 0.596359 0.190 Uiso 1 1 calc R . . . .
H03Y H 0.651998 0.686745 0.608653 0.190 Uiso 1 1 calc R . . . .
C03V C 0.5265(3) 0.6192(6) 0.1834(4) 0.132(4) Uani 1 1 d . . . . .
H03Z H 0.546193 0.638439 0.195836 0.158 Uiso 1 1 calc R . . . .
H H 0.509059 0.636784 0.195886 0.158 Uiso 1 1 calc R . . . .
C03W C 0.6456(3) -0.0407(8) 0.4378(5) 0.169(5) Uani 1 1 d . . . . .
H03 H 0.628781 -0.038355 0.455323 0.202 Uiso 1 1 calc R . . . .
HA H 0.665954 -0.034303 0.455574 0.202 Uiso 1 1 calc R . . . .
C03X C 0.7351(5) 0.1436(13) 0.5603(10) 0.191(9) Uani 1 1 d . . . . .
H0AA H 0.742652 0.132549 0.588113 0.229 Uiso 1 1 calc R . . . .
C03Y C 0.6810(4) 0.7557(8) 0.5891(6) 0.190(6) Uani 1 1 d . . . . .
H1AA H 0.694965 0.758045 0.567231 0.228 Uiso 1 1 calc R . . . .
C03Z C 0.7347(4) 0.1027(12) 0.5309(11) 0.189(8) Uani 1 1 d . . . . .
H2AA H 0.740574 0.063389 0.538127 0.227 Uiso 1 1 calc R . . . .
C040 C 0.4565(4) 0.0723(6) 0.4139(4) 0.165(5) Uani 1 1 d . . . . .
H040 H 0.443019 0.037235 0.405832 0.198 Uiso 1 1 calc R . . . .
C041 C 0.5500(5) -0.0497(6) 0.2256(5) 0.232(9) Uani 1 1 d D U . . .
H041 H 0.535305 -0.074701 0.239166 0.278 Uiso 1 1 calc R . . . .
C042 C 0.7412(4) 0.2691(10) 0.6552(7) 0.217(8) Uani 1 1 d . . . . .
H04A H 0.721007 0.284306 0.661665 0.260 Uiso 1 1 calc R . . . .
H04B H 0.753007 0.302417 0.645568 0.260 Uiso 1 1 calc R . . . .
C044 C 0.5096(3) 0.6937(6) 0.1264(4) 0.163(5) Uani 1 1 d . . . . .
H04C H 0.490036 0.699410 0.137665 0.244 Uiso 1 1 calc GR . . . .
H04D H 0.506266 0.701984 0.096436 0.244 Uiso 1 1 calc GR . . . .
H04E H 0.525576 0.720428 0.140365 0.244 Uiso 1 1 calc GR . . . .
C045 C 0.5482(4) 0.6103(6) 0.1139(5) 0.182(6) Uani 1 1 d . . . . .
H04F H 0.565698 0.637143 0.122549 0.273 Uiso 1 1 calc GR . . . .
H04G H 0.542632 0.611912 0.083543 0.273 Uiso 1 1 calc GR . . . .
H04H H 0.554388 0.570129 0.122333 0.273 Uiso 1 1 calc GR . . . .
C047 C 0.5231(4) -0.1499(6) 0.3900(6) 0.217(8) Uani 1 1 d . . . . .
H04I H 0.505511 -0.151033 0.405929 0.325 Uiso 1 1 calc GR . . . .
H04J H 0.521369 -0.182748 0.370281 0.325 Uiso 1 1 calc GR . . . .
H04K H 0.522768 -0.112684 0.374766 0.325 Uiso 1 1 calc GR . . . .
C048 C 0.6340(5) 0.5854(8) 0.2568(6) 0.191(7) Uani 1 1 d . . . . .
H048 H 0.620791 0.611919 0.271594 0.229 Uiso 1 1 calc R . . . .
C04A C 0.6451(6) -0.1060(7) 0.4139(7) 0.218(7) Uani 1 1 d . . . . .
H04L H 0.625242 -0.112930 0.394557 0.261 Uiso 1 1 calc R . . . .
C04B C 0.5534(4) -0.2107(6) 0.4472(5) 0.177(5) Uani 1 1 d . . . . .
H04M H 0.572598 -0.212186 0.467316 0.265 Uiso 1 1 calc GR . . . .
H04N H 0.552072 -0.245725 0.429489 0.265 Uiso 1 1 calc GR . . . .
H04O H 0.535273 -0.209289 0.462124 0.265 Uiso 1 1 calc GR . . . .
C04C C 0.6195(4) 0.5818(7) 0.2116(6) 0.211(7) Uani 1 1 d . . . . .
H04P H 0.623641 0.542990 0.200525 0.316 Uiso 1 1 calc GR . . . .
H04Q H 0.628693 0.612222 0.195699 0.316 Uiso 1 1 calc GR . . . .
H04R H 0.596942 0.588042 0.209314 0.316 Uiso 1 1 calc GR . . . .
C04D C 0.6544(5) 0.7991(7) 0.5777(7) 0.238(9) Uani 1 1 d . . . . .
H04S H 0.646809 0.796267 0.547797 0.356 Uiso 1 1 calc GR . . . .
H04T H 0.661975 0.839089 0.584358 0.356 Uiso 1 1 calc GR . . . .
H04U H 0.637373 0.789937 0.593463 0.356 Uiso 1 1 calc GR . . . .
C04F C 0.5481(5) -0.0600(7) 0.1767(5) 0.260(10) Uani 1 1 d D U . . .
H04V H 0.531152 -0.036208 0.161855 0.389 Uiso 1 1 calc GR . . . .
H04W H 0.544048 -0.101705 0.170341 0.389 Uiso 1 1 calc GR . . . .
H04X H 0.567949 -0.048564 0.167813 0.389 Uiso 1 1 calc GR . . . .
C04G C 0.7602(5) 0.2418(10) 0.6953(6) 0.220(8) Uani 1 1 d . . . . .
H04Y H 0.748712 0.206303 0.703297 0.264 Uiso 1 1 calc R . . . .
C04I C 0.7020(5) 0.7635(7) 0.6330(6) 0.222(7) Uani 1 1 d . . . . .
H04Z H 0.689033 0.759407 0.655213 0.334 Uiso 1 1 calc GR . . . .
HB H 0.711645 0.802644 0.634616 0.334 Uiso 1 1 calc GR . . . .
HC H 0.718405 0.733436 0.636422 0.334 Uiso 1 1 calc GR . . . .
C04J C 0.6669(5) 0.6109(8) 0.2611(6) 0.261(10) Uani 1 1 d . . . . .
H04 H 0.676175 0.610765 0.290547 0.391 Uiso 1 1 calc GR . . . .
HD H 0.665989 0.651285 0.250572 0.391 Uiso 1 1 calc GR . . . .
HE H 0.679765 0.586903 0.245108 0.391 Uiso 1 1 calc GR . . . .
C04K C 0.5814(9) 0.2452(11) 0.7847(8) 0.315(15) Uani 1 1 d . . . . .
H6AA H 0.585486 0.282473 0.800884 0.378 Uiso 1 1 calc R . . . .
C04L C 0.7934(4) 0.2218(12) 0.6863(6) 0.287(12) Uani 1 1 d . . . . .
H3AA H 0.802811 0.195457 0.708505 0.430 Uiso 1 1 calc GR . . . .
HF H 0.806707 0.256414 0.685170 0.430 Uiso 1 1 calc GR . . . .
HG H 0.791231 0.201085 0.659555 0.430 Uiso 1 1 calc GR . . . .
C04M C 0.6501(5) -0.1533(8) 0.4531(7) 0.257(9) Uani 1 1 d . . . . .
H4AA H 0.667205 -0.139819 0.474176 0.386 Uiso 1 1 calc GR . . . .
HH H 0.655325 -0.192073 0.442807 0.386 Uiso 1 1 calc GR . . . .
HI H 0.630854 -0.156132 0.465547 0.386 Uiso 1 1 calc GR . . . .
C04O C 0.5871(5) -0.0595(9) 0.2441(6) 0.302(12) Uani 1 1 d D U . . .
H5AA H 0.598760 -0.068059 0.221133 0.453 Uiso 1 1 calc GR . . . .
HJ H 0.589147 -0.092453 0.263739 0.453 Uiso 1 1 calc GR . . . .
HK H 0.595394 -0.023687 0.258484 0.453 Uiso 1 1 calc GR . . . .
C04P C 0.6442(6) 0.0251(14) 0.5982(12) 0.37(2) Uani 1 1 d . . . . .
H7AA H 0.626645 0.049592 0.583984 0.445 Uiso 1 1 calc R . . . .
C4 C 0.6732(7) -0.1097(9) 0.3926(9) 0.297(13) Uani 1 1 d . . . . .
H4A H 0.668819 -0.090839 0.365257 0.445 Uiso 1 1 calc GR . . . .
H4B H 0.678627 -0.151028 0.389184 0.445 Uiso 1 1 calc GR . . . .
H4C H 0.690714 -0.089547 0.409449 0.445 Uiso 1 1 calc GR . . . .
C8 C 0.7616(7) 0.2880(15) 0.7315(8) 0.345(16) Uani 1 1 d . . . . .
H8A H 0.782655 0.305024 0.736827 0.518 Uiso 1 1 calc GR . . . .
H8B H 0.756853 0.268565 0.756737 0.518 Uiso 1 1 calc GR . . . .
H8C H 0.746357 0.319223 0.723410 0.518 Uiso 1 1 calc GR . . . .

loop_
_atom_site_aniso_label
_atom_site_aniso_U_11
_atom_site_aniso_U_22
_atom_site_aniso_U_33
_atom_site_aniso_U_23
_atom_site_aniso_U_13
_atom_site_aniso_U_12
Fe01 0.1585(18) 0.1399(17) 0.1005(17) -0.0042(12) 0.0273(12) 0.0010(13)
Fe02 0.1460(19) 0.1429(17) 0.0999(17) -0.0041(12) 0.0255(11) -0.0029(12)
S03 0.164(3) 0.132(2) 0.095(2) -0.0004(17) 0.0208(18) 0.0022(18)
S04 0.157(3) 0.128(2) 0.091(2) -0.0063(16) 0.0188(17) 0.0019(18)
Cl05 0.230(4) 0.206(4) 0.127(3) -0.010(3) 0.047(3) -0.030(3)
Cl06 0.229(4) 0.190(3) 0.139(3) -0.001(2) 0.038(3) 0.010(3)
Cl07 0.188(3) 0.264(5) 0.159(4) 0.035(3) 0.034(3) -0.008(3)
O008 0.211(8) 0.120(6) 0.077(5) -0.002(5) 0.035(5) 0.000(5)
O009 0.189(8) 0.114(6) 0.110(7) 0.023(5) 0.008(5) -0.006(5)
O00A 0.175(7) 0.086(6) 0.130(7) -0.001(5) 0.027(5) 0.006(5)
O00B 0.176(7) 0.132(6) 0.085(6) 0.010(5) 0.016(5) 0.006(4)
O00C 0.205(8) 0.144(7) 0.079(7) 0.013(5) 0.030(5) 0.013(6)
O00D 0.177(7) 0.129(7) 0.088(7) 0.014(5) 0.012(5) 0.010(5)
Cl00 0.448(11) 0.234(6) 0.279(9) 0.012(5) 0.068(7) 0.027(6)
N00F 0.133(7) 0.121(9) 0.081(8) -0.004(7) 0.002(5) -0.008(5)
O00G 0.213(9) 0.123(7) 0.121(8) -0.002(6) 0.018(6) -0.003(6)
O00H 0.168(10) 0.174(10) 0.137(9) -0.003(7) 0.024(7) 0.003(7)
O00I 0.201(8) 0.137(8) 0.127(8) 0.021(7) 0.026(6) 0.008(6)
O00J 0.203(9) 0.167(8) 0.102(7) 0.014(6) 0.024(6) -0.012(6)
O00K 0.197(8) 0.168(8) 0.092(6) -0.002(6) 0.021(5) -0.002(6)
N00M 0.140(9) 0.130(7) 0.104(9) -0.011(6) -0.004(7) -0.006(6)
N00N 0.133(7) 0.129(9) 0.099(10) 0.024(8) 0.029(6) 0.008(5)
O00O 0.190(8) 0.178(8) 0.085(6) 0.022(6) 0.015(6) 0.011(6)
O00P 0.191(9) 0.168(9) 0.143(9) 0.030(7) 0.035(6) -0.014(7)
N00Q 0.155(8) 0.108(9) 0.086(7) -0.030(7) 0.006(5) -0.025(6)
N00R 0.143(8) 0.115(9) 0.097(7) 0.012(7) 0.021(5) 0.004(6)
N00T 0.158(8) 0.106(8) 0.119(9) -0.040(8) 0.029(6) -0.020(7)
N00U 0.105(7) 0.152(15) 0.171(18) 0.001(12) 0.026(8) 0.004(8)
O00V 0.218(9) 0.187(9) 0.094(7) -0.018(7) 0.009(6) 0.006(6)
O00W 0.176(8) 0.218(10) 0.100(7) -0.013(7) 0.017(6) -0.003(6)
N00X 0.122(8) 0.191(13) 0.083(9) -0.012(9) 0.025(6) -0.017(7)
O00Y 0.225(10) 0.114(7) 0.118(8) 0.007(5) 0.025(6) -0.002(6)
Cl3 0.358(10) 0.405(10) 0.280(9) 0.072(7) -0.022(7) -0.009(8)
O010 0.196(8) 0.132(8) 0.116(8) -0.006(6) 0.014(6) -0.013(6)
N011 0.168(9) 0.118(10) 0.130(12) -0.011(9) 0.037(7) -0.018(8)
N012 0.149(8) 0.131(9) 0.123(11) -0.001(9) 0.030(6) 0.008(7)
N013 0.166(9) 0.172(13) 0.103(9) 0.016(10) 0.019(6) 0.012(9)
O014 0.169(8) 0.186(9) 0.133(9) -0.006(7) 0.025(6) -0.007(6)
N015 0.165(10) 0.109(9) 0.163(15) 0.017(10) 0.020(8) -0.014(8)
N016 0.152(9) 0.144(10) 0.124(11) 0.014(9) 0.039(8) 0.030(7)
O017 0.160(9) 0.163(8) 0.181(10) -0.008(6) 0.014(7) -0.019(7)
N018 0.147(9) 0.162(10) 0.097(10) -0.002(9) 0.032(7) 0.020(7)
N019 0.151(9) 0.118(11) 0.145(12) -0.028(9) 0.015(8) -0.008(7)
N01A 0.202(10) 0.136(9) 0.084(8) 0.020(8) 0.018(7) -0.017(7)
O01B 0.184(9) 0.170(10) 0.200(13) -0.018(8) 0.033(8) 0.019(7)
O01C 0.202(9) 0.173(9) 0.139(10) 0.037(8) 0.031(7) 0.013(6)
C01D 0.115(8) 0.093(10) 0.084(10) 0.016(9) 0.013(6) 0.000(6)
O01E 0.229(10) 0.153(8) 0.120(8) -0.017(6) 0.024(7) -0.013(6)
C01F 0.142(9) 0.091(10) 0.081(11) 0.025(8) 0.022(7) -0.002(6)
N01G 0.192(10) 0.164(12) 0.136(13) 0.015(11) 0.036(8) -0.020(8)
C01H 0.106(8) 0.072(9) 0.121(12) 0.004(9) 0.004(7) -0.017(5)
C01I 0.151(10) 0.109(12) 0.097(12) -0.030(9) 0.036(7) -0.026(8)
C01J 0.115(8) 0.061(8) 0.124(12) 0.013(9) 0.018(6) 0.004(6)
N01K 0.152(9) 0.127(10) 0.135(13) 0.006(9) 0.031(7) -0.010(7)
C01L 0.145(9) 0.080(9) 0.100(11) 0.001(9) 0.034(7) -0.006(6)
Cl01 0.72(2) 0.356(10) 0.234(8) 0.089(8) 0.133(10) 0.192(11)
N01N 0.139(8) 0.149(10) 0.119(11) 0.000(10) 0.036(7) -0.012(6)
C01O 0.109(8) 0.110(12) 0.132(16) 0.025(10) 0.018(7) 0.006(8)
C01P 0.202(12) 0.072(9) 0.110(11) 0.004(8) 0.027(8) 0.001(7)
O01Q 0.194(9) 0.257(12) 0.131(11) 0.005(10) 0.009(8) 0.008(8)
C01R 0.136(11) 0.149(17) 0.115(14) -0.031(14) -0.010(9) -0.017(10)
C01S 0.135(9) 0.143(10) 0.094(10) 0.015(7) 0.022(7) 0.006(7)
C01T 0.23(2) 0.186(19) 0.073(9) -0.005(10) 0.028(11) 0.049(15)
C01U 0.107(8) 0.117(12) 0.123(13) 0.015(11) 0.015(7) 0.014(7)
C01V 0.173(12) 0.109(11) 0.180(16) 0.009(10) 0.060(10) -0.014(9)
C01W 0.128(10) 0.163(17) 0.096(13) 0.034(14) 0.026(8) 0.038(10)
C01X 0.173(11) 0.142(14) 0.081(12) 0.007(12) 0.031(8) 0.000(9)
C01Y 0.172(12) 0.144(16) 0.084(12) 0.025(11) 0.034(9) 0.021(10)
C01Z 0.158(11) 0.150(15) 0.086(12) 0.005(12) 0.023(8) 0.030(9)
C020 0.167(10) 0.102(9) 0.078(10) -0.006(8) 0.027(7) -0.001(7)
C021 0.132(9) 0.122(12) 0.088(12) 0.013(10) 0.017(7) -0.007(8)
C022 0.130(11) 0.22(2) 0.110(16) -0.032(18) 0.032(10) -0.046(12)
C023 0.118(9) 0.099(11) 0.149(15) -0.033(12) 0.059(9) -0.018(7)
C024 0.178(12) 0.094(11) 0.154(18) 0.028(12) 0.050(11) 0.019(10)
C025 0.161(15) 0.158(12) 0.142(12) 0.068(9) -0.022(11) -0.044(12)
C026 0.111(8) 0.104(12) 0.148(15) 0.017(12) 0.007(7) -0.001(7)
C027 0.147(10) 0.113(12) 0.122(14) 0.012(9) 0.031(8) 0.006(7)
Cl02 0.407(11) 0.405(11) 0.360(12) 0.123(9) -0.010(8) -0.034(9)
C029 0.137(10) 0.157(16) 0.100(14) -0.018(13) 0.039(8) -0.031(10)
C02A 0.139(11) 0.111(13) 0.150(17) 0.015(13) 0.045(10) 0.010(9)
C02B 0.162(11) 0.106(12) 0.115(14) -0.002(11) 0.049(10) -0.036(8)
C02C 0.105(9) 0.198(19) 0.100(13) 0.027(14) 0.017(8) 0.017(10)
C02D 0.175(13) 0.109(12) 0.118(15) -0.017(13) 0.037(11) 0.009(9)
C02E 0.134(10) 0.153(15) 0.114(13) 0.049(14) 0.030(9) -0.002(9)
C02F 0.125(10) 0.093(13) 0.20(2) -0.042(14) 0.053(11) -0.027(9)
C02G 0.119(9) 0.164(15) 0.102(14) 0.032(13) 0.016(7) 0.009(9)
C02H 0.138(9) 0.096(11) 0.120(14) -0.005(11) 0.029(8) -0.008(8)
C02I 0.119(9) 0.177(17) 0.090(13) -0.011(12) 0.010(7) -0.014(9)
C02J 0.155(12) 0.143(18) 0.15(2) -0.047(14) 0.019(12) -0.023(11)
C02K 0.119(9) 0.130(15) 0.129(16) -0.044(13) 0.006(9) -0.003(9)
C02L 0.166(12) 0.100(12) 0.150(17) -0.005(12) 0.031(10) -0.004(8)
C02M 0.161(11) 0.142(12) 0.099(11) 0.020(11) 0.016(8) 0.005(9)
C02N 0.168(11) 0.118(10) 0.076(10) 0.006(8) 0.010(7) -0.006(8)
C02O 0.197(14) 0.108(11) 0.131(14) -0.014(9) 0.066(10) -0.007(10)
Cl4 0.387(12) 0.372(11) 0.488(16) -0.144(11) 0.086(10) -0.073(9)
C02Q 0.129(10) 0.134(13) 0.137(17) 0.018(12) 0.050(9) 0.004(8)
C02R 0.140(10) 0.157(12) 0.119(13) 0.027(10) 0.014(9) -0.007(8)
C02S 0.133(10) 0.162(16) 0.108(13) 0.002(11) 0.008(7) 0.004(9)
C02T 0.114(10) 0.19(2) 0.16(2) -0.018(18) 0.054(12) -0.023(11)
C02U 0.074(7) 0.155(16) 0.147(18) 0.017(14) 0.000(7) -0.012(7)
C02V 0.151(10) 0.107(12) 0.130(14) -0.055(12) 0.024(9) -0.025(9)
C02W 0.183(13) 0.109(13) 0.102(15) -0.030(12) 0.035(10) -0.010(10)
C02X 0.285(17) 0.185(12) 0.055(9) -0.018(8) 0.038(9) -0.029(11)
C02Y 0.140(11) 0.147(15) 0.123(15) 0.061(13) 0.031(9) 0.024(10)
C02Z 0.136(10) 0.116(14) 0.142(18) 0.012(13) 0.023(9) 0.013(8)
C030 0.110(8) 0.136(10) 0.106(9) -0.007(7) 0.006(7) -0.007(7)
C031 0.209(14) 0.108(11) 0.125(16) 0.004(10) 0.061(11) -0.008(9)
C032 0.147(11) 0.172(13) 0.108(12) 0.033(10) 0.058(9) 0.000(9)
C033 0.188(12) 0.154(12) 0.083(11) -0.015(11) 0.013(8) -0.036(9)
Cl03 0.93(4) 0.331(12) 0.336(13) 0.041(9) 0.053(14) 0.223(16)
C036 0.151(12) 0.113(10) 0.107(10) 0.021(7) 0.019(7) 0.003(8)
C037 0.160(11) 0.180(16) 0.096(13) -0.014(12) 0.042(8) -0.001(10)
C038 0.190(12) 0.126(11) 0.105(12) 0.024(11) 0.027(9) 0.037(9)
C039 0.197(13) 0.168(16) 0.086(12) 0.004(11) 0.041(9) -0.005(11)
C03A 0.139(11) 0.178(17) 0.133(18) -0.008(16) 0.021(10) 0.012(10)
C03B 0.151(12) 0.147(14) 0.190(17) 0.030(15) 0.054(10) 0.032(11)
C03C 0.150(11) 0.155(12) 0.157(15) 0.052(12) 0.054(10) 0.019(8)
C03D 0.140(13) 0.28(3) 0.078(14) 0.004(19) 0.031(10) 0.001(14)
C03E 0.186(13) 0.076(9) 0.154(12) 0.026(8) 0.024(10) -0.016(7)
C03F 0.207(15) 0.133(12) 0.108(12) 0.014(9) -0.001(10) -0.011(9)
C03G 0.211(14) 0.137(13) 0.098(13) -0.014(12) 0.045(11) 0.005(10)
C03H 0.145(10) 0.188(16) 0.084(12) 0.004(10) 0.015(7) 0.009(9)
C03I 0.147(10) 0.098(11) 0.154(14) -0.004(11) 0.012(8) -0.009(8)
C03J 0.206(12) 0.061(8) 0.170(13) 0.009(9) 0.038(9) -0.010(7)
C03K 0.122(10) 0.159(17) 0.142(17) 0.027(15) 0.003(8) -0.019(9)
C03L 0.146(11) 0.114(13) 0.186(18) 0.004(11) 0.032(11) 0.030(9)
C03M 0.203(11) 0.119(7) 0.085(7) -0.005(7) 0.012(7) 0.013(7)
C03N 0.172(12) 0.103(13) 0.120(15) -0.012(11) 0.059(11) -0.001(10)
C03O 0.161(12) 0.193(16) 0.114(15) 0.015(14) 0.032(9) -0.018(11)
C03P 0.142(12) 0.181(18) 0.184(18) -0.038(15) 0.011(11) -0.005(10)
C03Q 0.164(13) 0.159(15) 0.142(17) 0.002(11) 0.045(10) 0.040(10)
C03R 0.132(11) 0.22(2) 0.14(2) 0.016(15) 0.012(10) -0.010(11)
C03S 0.205(14) 0.086(10) 0.187(17) 0.025(12) 0.075(11) 0.003(10)
C03T 0.275(19) 0.194(17) 0.093(13) -0.003(14) 0.047(12) -0.037(12)
C03U 0.186(13) 0.168(14) 0.120(13) -0.021(10) 0.018(10) -0.007(10)
C03V 0.169(11) 0.117(10) 0.105(11) 0.026(8) 0.006(7) 0.032(7)
C03W 0.174(12) 0.196(16) 0.132(13) 0.007(13) 0.011(9) 0.036(10)
C03X 0.166(16) 0.18(2) 0.23(3) 0.038(19) 0.043(15) -0.008(16)
C03Y 0.218(16) 0.163(15) 0.174(17) -0.040(12) -0.019(13) -0.010(13)
C03Z 0.116(11) 0.21(2) 0.24(3) 0.09(2) 0.017(14) 0.018(12)
C040 0.260(16) 0.142(10) 0.094(10) -0.018(8) 0.032(10) 0.010(10)
C041 0.44(2) 0.130(9) 0.111(10) -0.019(9) -0.028(14) 0.118(14)
C042 0.214(17) 0.32(3) 0.116(15) 0.038(17) 0.010(13) -0.046(15)
C044 0.233(14) 0.129(11) 0.131(12) 0.040(8) 0.040(9) 0.002(9)
C045 0.227(16) 0.196(14) 0.140(13) 0.009(10) 0.082(12) 0.039(11)
C047 0.221(16) 0.128(12) 0.27(2) 0.002(11) -0.066(16) -0.025(10)
C048 0.25(2) 0.208(18) 0.127(15) 0.070(13) 0.064(12) 0.035(14)
C04A 0.30(2) 0.119(13) 0.25(2) 0.003(14) 0.067(17) 0.017(13)
C04B 0.242(15) 0.122(11) 0.165(14) -0.005(9) 0.024(11) -0.001(9)
C04C 0.28(2) 0.214(16) 0.149(17) 0.059(13) 0.083(14) -0.004(13)
C04D 0.28(2) 0.144(13) 0.31(3) 0.038(14) 0.091(18) 0.028(14)
C04F 0.44(3) 0.194(15) 0.133(11) -0.057(11) -0.005(14) 0.051(16)
C04G 0.21(2) 0.34(2) 0.108(15) 0.011(16) 0.038(13) -0.024(16)
C04I 0.276(19) 0.224(17) 0.166(17) -0.017(12) 0.025(14) -0.091(14)
C04J 0.26(2) 0.24(2) 0.28(3) 0.083(16) 0.068(17) -0.106(17)
C04K 0.55(5) 0.25(3) 0.17(2) 0.004(18) 0.11(3) -0.08(3)
C04L 0.147(15) 0.55(4) 0.172(18) 0.105(19) 0.035(13) 0.013(18)
C04M 0.29(2) 0.179(16) 0.30(3) 0.060(17) 0.043(18) -0.010(14)
C04O 0.43(3) 0.27(2) 0.192(19) -0.001(16) 0.013(16) 0.15(2)
C04P 0.23(2) 0.35(3) 0.48(5) 0.24(4) -0.13(3) -0.16(2)
C4 0.37(4) 0.22(2) 0.33(3) 0.016(18) 0.14(3) 0.04(2)
C8 0.37(3) 0.53(5) 0.128(19) 0.06(2) 0.030(19) 0.08(3)

loop_
_atom_type_symbol
_atom_type_description
_atom_type_scat_dispersion_real
_atom_type_scat_dispersion_imag
_atom_type_scat_source
C C 0.0181 0.0091 'International Tables Vol C Tables 4.2.6.8 and 6.1.1.4'
H H 0.0000 0.0000 'International Tables Vol C Tables 4.2.6.8 and 6.1.1.4'
Cl Cl 0.3639 0.7018 'International Tables Vol C Tables 4.2.6.8 and 6.1.1.4'
Fe Fe -1.1336 3.1974 'International Tables Vol C Tables 4.2.6.8 and 6.1.1.4'
N N 0.0311 0.0180 'International Tables Vol C Tables 4.2.6.8 and 6.1.1.4'
O O 0.0492 0.0322 'International Tables Vol C Tables 4.2.6.8 and 6.1.1.4'
S S 0.3331 0.5567 'International Tables Vol C Tables 4.2.6.8 and 6.1.1.4'

loop_
_geom_angle_atom_site_label_1
_geom_angle_atom_site_label_2
_geom_angle_atom_site_label_3
_geom_angle
_geom_angle_site_symmetry_1
_geom_angle_site_symmetry_3
_geom_angle_publ_flag
S03 Fe01 Fe02 55.98(10) . . ?
S04 Fe01 Fe02 56.59(10) . . ?
S04 Fe01 S03 84.79(13) . . ?
C01T Fe01 Fe02 147.1(5) . . ?
C01T Fe01 S03 102.5(6) . . ?
C01T Fe01 S04 100.6(5) . . ?
C02O Fe01 Fe02 103.6(4) . . ?
C02O Fe01 S03 159.0(4) . . ?
C02O Fe01 S04 87.0(4) . . ?
C02O Fe01 C01T 98.0(7) . . ?
C02R Fe01 Fe02 101.9(4) . . ?
C02R Fe01 S03 85.7(4) . . ?
C02R Fe01 S04 158.1(4) . . ?
C02R Fe01 C01T 100.7(6) . . ?
C02R Fe01 C02O 95.0(6) . . ?
S03 Fe02 Fe01 56.65(11) . . ?
S03 Fe02 S04 85.04(13) . . ?
S04 Fe02 Fe01 56.34(10) . . ?
C01V Fe02 Fe01 101.3(4) . . ?
C01V Fe02 S03 157.8(5) . . ?
C01V Fe02 S04 84.1(5) . . ?
C01V Fe02 C032 94.2(6) . . ?
C025 Fe02 Fe01 155.0(5) . . ?
C025 Fe02 S03 105.4(4) . . ?
C025 Fe02 S04 108.8(5) . . ?
C025 Fe02 C01V 96.4(6) . . ?
C025 Fe02 C032 97.5(7) . . ?
C032 Fe02 Fe01 98.7(4) . . ?
C032 Fe02 S03 87.0(4) . . ?
C032 Fe02 S04 153.7(4) . . ?
Fe02 S03 Fe01 67.36(12) . . ?
C01S S03 Fe01 109.2(4) . . ?
C01S S03 Fe02 114.2(4) . . ?
Fe01 S04 Fe02 67.07(11) . . ?
C030 S04 Fe01 108.4(4) . . ?
C030 S04 Fe02 114.3(4) . . ?
C01I O008 C03M 113.7(9) . . ?
C026 O00A C03J 121.9(10) . . ?
C01O O00C C02X 112.8(10) . . ?
C01X O00D C03V 116.3(11) . . ?
C01H N00F C01D 113.9(10) . . ?
C02L O00I C03W 120.1(13) . . ?
C030 N00M C01S 114.8(11) . . ?
C030 N00M C036 120.7(10) . . ?
C036 N00M C01S 117.7(10) . . ?
C021 N00N C01F 117.2(11) . . ?
C01U N00Q C02H 118.1(12) . . ?
C023 N00R C01U 137.2(12) . . ?
C02V N00T C02H 114.7(12) . . ?
O00P N00U C03A 116.0(16) . . ?
O01B N00U O00P 127.3(18) . . ?
O01B N00U C03A 116.3(16) . . ?
C01R N00X C02B 115.5(13) . . ?
C03N O010 C03U 116.9(12) . . ?
C02Z N011 C029 120.2(15) . . ?
C02E N012 C02G 128.7(14) . . ?
C02D N013 C02Z 135.0(14) . . ?
C02K N015 C022 125.5(17) . . ?
C01W N016 C01Y 113.8(13) . . ?
C02C N018 C01W 114.8(13) . . ?
C02F N019 C02J 126.3(15) . . ?
C024 N01A C02C 132.9(15) . . ?
C02Y O01C C03C 114.3(13) . . ?
N00F C01D N01G 114.9(12) . . ?
C01L C01D N00F 127.0(12) . . ?
C01L C01D N01G 118.1(11) . . ?
N00N C01F C01J 121.3(11) . . ?
N01G C01F N00N 117.6(13) . . ?
N01G C01F C01J 120.8(13) . . ?
C01D N01G C036 121.3(11) . . ?
C01F N01G C01D 120.1(12) . . ?
C01F N01G C036 117.5(12) . . ?
N00F C01H C01P 125.6(11) . . ?
N00F C01H C023 116.5(12) . . ?
C01P C01H C023 117.9(13) . . ?
O008 C01I C01L 108.8(12) . . ?
C01P C01I O008 132.0(12) . . ?
C01P C01I C01L 119.2(11) . . ?
C01F C01J C020 118.0(11) . . ?
C026 C01J C01F 121.0(14) . . ?
C026 C01J C020 120.8(13) . . ?
C029 N01K C02I 125.1(15) . . ?
C01D C01L C01I 113.8(12) . . ?
C020 C01L C01D 122.6(12) . . ?
C020 C01L C01I 123.5(12) . . ?
C02Q N01N C02U 119.4(13) . . ?
O009 C01O O00C 128.9(14) . . ?
O009 C01O C021 123.9(14) . . ?
O00C C01O C021 107.1(13) . . ?
C01I C01P C01H 120.4(12) . . ?
C042 O01Q C03D 116.3(18) . . ?
N00X C01R C02A 126.0(16) . . ?
N00X C01R C02F 116.7(18) . . ?
C02A C01R C02F 117.2(19) . . ?
N00M C01S S03 117.0(7) . . ?
O00H C01T Fe01 177.6(19) . . ?
N00Q C01U N00R 118.1(13) . . ?
N00Q C01U C02N 124.5(12) . . ?
N00R C01U C02N 117.3(14) . . ?
O00G C01V Fe02 172.9(13) . . ?
N016 C01W N018 109.8(19) . . ?
N016 C01W C02W 129.2(17) . . ?
C02W C01W N018 121.0(15) . . ?
O00D C01X C01Z 116.6(15) . . ?
O00D C01X C038 126.4(16) . . ?
C038 C01X C01Z 117.0(15) . . ?
N016 C01Y C02D 112.1(17) . . ?
C03I C01Y N016 119.4(13) . . ?
C03I C01Y C02D 128.5(17) . . ?
C02H C01Z C01X 117.9(16) . . ?
C02M C01Z C01X 123.7(15) . . ?
C02M C01Z C02H 118.4(16) . . ?
C01L C020 C01J 120.0(10) . . ?
N00N C021 C01O 119.4(15) . . ?
N00N C021 C027 127.7(13) . . ?
C027 C021 C01O 112.6(15) . . ?
N015 C022 C02T 120.3(18) . . ?
N015 C022 C03A 130(2) . . ?
C03A C022 C02T 109(2) . . ?
O00B C023 N00R 121.3(14) . . ?
O00B C023 C01H 122.4(12) . . ?
N00R C023 C01H 116.3(14) . . ?
O00K C024 N01A 122.6(16) . . ?
O00K C024 C02V 119.9(17) . . ?
N01A C024 C02V 117.5(15) . . ?
O017 C025 Fe02 176.2(12) . . ?
O00A C026 C01J 121.9(15) . . ?
O00A C026 C027 122.0(13) . . ?
C01J C026 C027 116.0(13) . . ?
C021 C027 C026 116.1(12) . . ?
N011 C029 N01K 112.0(17) . . ?
N011 C029 C033 120.6(15) . . ?
N01K C029 C033 127.0(19) . . ?
C01R C02A C02Y 114.5(16) . . ?
C01R C02A C03L 124.7(18) . . ?
C03L C02A C02Y 120.7(18) . . ?
N00X C02B C02E 119.6(15) . . ?
N00X C02B C03S 123.4(13) . . ?
C03S C02B C02E 116.5(16) . . ?
N018 C02C N01A 110.4(18) . . ?
N018 C02C C031 124.3(14) . . ?
N01A C02C C031 125.4(17) . . ?
O00V C02D N013 123.2(15) . . ?
O00V C02D C01Y 119.1(16) . . ?
N013 C02D C01Y 117.7(17) . . ?
O00O C02E N012 120.5(16) . . ?
O00O C02E C02B 122.2(15) . . ?
N012 C02E C02B 117.1(15) . . ?
N019 C02F C01R 116.0(15) . . ?
C03B C02F N019 125.3(19) . . ?
C03B C02F C01R 119(2) . . ?
N012 C02G C02U 119.7(17) . . ?
N012 C02G C03H 124.4(15) . . ?
C02U C02G C03H 115.7(18) . . ?
N00Q C02H N00T 113.2(14) . . ?
N00Q C02H C01Z 122.4(16) . . ?
N00T C02H C01Z 124.4(14) . . ?
O00J C02I N01K 126.1(14) . . ?
O00J C02I C02Q 121.0(17) . . ?
N01K C02I C02Q 112.2(17) . . ?
O014 C02J N019 124(2) . . ?
O014 C02J C02K 125(2) . . ?
N019 C02J C02K 110.7(17) . . ?
N015 C02K C02J 122.2(18) . . ?
N015 C02K C03R 121.2(18) . . ?
C02J C02K C03R 116.5(19) . . ?
O00I C02L C02S 122.0(18) . . ?
O00I C02L C03K 115.2(19) . . ?
C02S C02L C03K 122.8(15) . . ?
C02N C02M C01Z 120.4(13) . . ?
C02M C02N C01U 116.2(12) . . ?
O00Y C02O Fe01 176.5(15) . . ?
N01N C02Q C02I 118.4(18) . . ?
N01N C02Q C02S 127.9(15) . . ?
C02S C02Q C02I 113.7(17) . . ?
O00W C02R Fe01 176.9(14) . . ?
C02Q C02S C02L 114.7(14) . . ?
C03D C02T C022 109(2) . . ?
C03D C02T C03X 130(3) . . ?
C03X C02T C022 121(2) . . ?
N01N C02U C02G 121.4(19) . . ?
N01N C02U C03K 118.5(16) . . ?
C02G C02U C03K 119.9(19) . . ?
N00T C02V C024 112.0(16) . . ?
N00T C02V C038 125.5(12) . . ?
C038 C02V C024 122.0(17) . . ?
C01W C02W C03N 112.5(18) . . ?
C03G C02W C01W 122.1(16) . . ?
C03G C02W C03N 125.4(17) . . ?
O01C C02Y C02A 110.6(18) . . ?
C03S C02Y O01C 132.1(18) . . ?
C03S C02Y C02A 117.3(14) . . ?
N011 C02Z N013 117.2(18) . . ?
N011 C02Z C039 124.9(16) . . ?
C039 C02Z N013 118(2) . . ?
N00M C030 S04 116.9(7) . . ?
C03G C031 C02C 117.2(14) . . ?
O01E C032 Fe02 174.4(13) . . ?
C03O C033 C029 117.0(16) . . ?
N00M C036 N01G 107.1(9) . . ?
C03T C037 C03H 122.3(15) . . ?
C01X C038 C02V 119.4(13) . . ?
C03O C039 C02Z 113.8(15) . . ?
C022 C03A N00U 118(2) . . ?
C03Q C03A N00U 115.4(18) . . ?
C03Q C03A C022 126(2) . . ?
C02F C03B C03P 127.2(19) . . ?
O01C C03C C048 104.0(13) . . ?
C02T C03D O01Q 108(3) . . ?
C03R C03D O01Q 122(2) . . ?
C03R C03D C02T 130(2) . . ?
C03J C03E C047 111.7(11) . . ?
C03J C03E C04B 110.9(12) . . ?
C047 C03E C04B 110.2(11) . . ?
C044 C03F C03V 105.9(11) . . ?
C045 C03F C03V 113.0(12) . . ?
C045 C03F C044 116.1(12) . . ?
C02W C03G C031 120.7(15) . . ?
C02G C03H C037 120.9(14) . . ?
C03N C03I C01Y 126.4(15) . . ?
O00A C03J C03E 108.4(11) . . ?
C02L C03K C02U 116.5(17) . . ?
C03T C03K C02L 123(2) . . ?
C03T C03K C02U 120.0(17) . . ?
C02A C03L C03P 117.1(15) . . ?
O008 C03M C041 106.0(10) . . ?
O010 C03N C02W 112.1(16) . . ?
C03I C03N O010 129.6(17) . . ?
C03I C03N C02W 118.3(15) . . ?
C033 C03O C039 123.3(15) . . ?
C03B C03P C03L 114.8(14) . . ?
C03Z C03Q C03A 119.6(19) . . ?
C03D C03R C02K 113.7(19) . . ?
C02Y C03S C02B 122.8(16) . . ?
C037 C03T C03K 120.6(18) . . ?
O010 C03U C03Y 108.9(12) . . ?
O00D C03V C03F 107.5(10) . . ?
O00I C03W C04A 105.7(13) . . ?
C03Z C03X C02T 125(3) . . ?
C04D C03Y C03U 109.3(14) . . ?
C04D C03Y C04I 117.5(16) . . ?
C04I C03Y C03U 106.4(14) . . ?
C03X C03Z C03Q 119(3) . . ?
Cl05 C040 Cl06 110.9(7) . . ?
Cl05 C040 Cl07 110.6(9) . . ?
Cl07 C040 Cl06 107.7(7) . . ?
C03M C041 C04F 105.8(11) . . ?
C03M C041 C04O 102.8(13) . . ?
C04F C041 C04O 104.4(14) . . ?
O01Q C042 C04G 110.7(19) . . ?
C04C C048 C03C 104.2(17) . . ?
C04C C048 C04J 111.0(14) . . ?
C04J C048 C03C 116.2(14) . . ?
C04M C04A C03W 103.3(16) . . ?
C4 C04A C03W 107.9(17) . . ?
C4 C04A C04M 107.1(19) . . ?
C042 C04G C04L 110.0(15) . . ?
C8 C04G C042 108(2) . . ?
C8 C04G C04L 113.2(19) . . ?
Cl00 C04K Cl4 94.3(16) . . ?
Cl01 C04K Cl00 118.2(18) . . ?
Cl01 C04K Cl4 99.9(15) . . ?
Cl3 C04P Cl02 107.5(18) . . ?
Cl3 C04P Cl03 110.9(18) . . ?
Cl02 C04P Cl03 102.4(18) . . ?

loop_
_geom_bond_atom_site_label_1
_geom_bond_atom_site_label_2
_geom_bond_distance
_geom_bond_site_symmetry_2
_geom_bond_publ_flag
Fe01 Fe02 2.506(3) . ?
Fe01 S03 2.268(4) . ?
Fe01 S04 2.265(3) . ?
Fe01 C01T 1.85(2) . ?
Fe01 C02O 1.842(18) . ?
Fe01 C02R 1.791(18) . ?
Fe02 S03 2.250(4) . ?
Fe02 S04 2.271(4) . ?
Fe02 C01V 1.787(16) . ?
Fe02 C025 1.65(2) . ?
Fe02 C032 1.791(18) . ?
S03 C01S 1.837(11) . ?
S04 C030 1.832(11) . ?
Cl05 C040 1.715(13) . ?
Cl06 C040 1.801(13) . ?
Cl07 C040 1.745(14) . ?
O008 C01I 1.372(13) . ?
O008 C03M 1.406(11) . ?
O009 C01O 1.164(13) . ?
O00A C026 1.331(14) . ?
O00A C03J 1.432(12) . ?
O00B C023 1.264(14) . ?
O00C C01O 1.326(13) . ?
O00C C02X 1.457(12) . ?
O00D C01X 1.308(14) . ?
O00D C03V 1.430(12) . ?
Cl00 C04K 1.68(2) . ?
N00F C01D 1.382(12) . ?
N00F C01H 1.331(12) . ?
O00G C01V 1.151(13) . ?
O00H C01T 1.112(18) . ?
O00I C02L 1.369(14) . ?
O00I C03W 1.417(14) . ?
O00J C02I 1.238(16) . ?
O00K C024 1.265(13) . ?
N00M C01S 1.463(13) . ?
N00M C030 1.436(12) . ?
N00M C036 1.469(13) . ?
N00N C01F 1.386(13) . ?
N00N C021 1.235(13) . ?
O00O C02E 1.235(15) . ?
O00P N00U 1.231(13) . ?
N00Q C01U 1.302(14) . ?
N00Q C02H 1.335(13) . ?
N00R C01U 1.394(13) . ?
N00R C023 1.371(13) . ?
N00T C02H 1.356(14) . ?
N00T C02V 1.302(15) . ?
N00U O01B 1.200(13) . ?
N00U C03A 1.56(2) . ?
O00V C02D 1.226(16) . ?
O00W C02R 1.149(14) . ?
N00X C01R 1.319(16) . ?
N00X C02B 1.354(14) . ?
O00Y C02O 1.117(14) . ?
Cl3 C04P 1.70(2) . ?
O010 C03N 1.312(15) . ?
O010 C03U 1.440(14) . ?
N011 C029 1.327(16) . ?
N011 C02Z 1.284(16) . ?
N012 C02E 1.324(15) . ?
N012 C02G 1.359(16) . ?
N013 C02D 1.349(16) . ?
N013 C02Z 1.402(17) . ?
O014 C02J 1.209(16) . ?
N015 C022 1.32(2) . ?
N015 C02K 1.244(16) . ?
N016 C01W 1.356(15) . ?
N016 C01Y 1.431(15) . ?
O017 C025 1.261(18) . ?
N018 C01W 1.417(16) . ?
N018 C02C 1.347(15) . ?
N019 C02F 1.394(18) . ?
N019 C02J 1.395(18) . ?
N01A C024 1.295(16) . ?
N01A C02C 1.394(16) . ?
O01C C02Y 1.348(16) . ?
O01C C03C 1.464(15) . ?
C01D N01G 1.458(14) . ?
C01D C01L 1.370(13) . ?
O01E C032 1.169(14) . ?
C01F N01G 1.376(14) . ?
C01F C01J 1.396(14) . ?
N01G C036 1.616(15) . ?
C01H C01P 1.387(14) . ?
C01H C023 1.468(16) . ?
C01I C01L 1.510(14) . ?
C01I C01P 1.306(14) . ?
C01J C020 1.459(13) . ?
C01J C026 1.348(14) . ?
N01K C029 1.356(15) . ?
N01K C02I 1.377(16) . ?
C01L C020 1.355(13) . ?
Cl01 C04K 1.56(3) . ?
N01N C02Q 1.299(15) . ?
N01N C02U 1.396(16) . ?
C01O C021 1.586(17) . ?
O01Q C03D 1.43(2) . ?
O01Q C042 1.39(2) . ?
C01R C02A 1.398(18) . ?
C01R C02F 1.434(19) . ?
C01U C02N 1.473(15) . ?
C01W C02W 1.385(18) . ?
C01X C01Z 1.432(17) . ?
C01X C038 1.346(17) . ?
C01Y C02D 1.456(18) . ?
C01Y C03I 1.338(17) . ?
C01Z C02H 1.424(16) . ?
C01Z C02M 1.402(16) . ?
C021 C027 1.381(15) . ?
C022 C02T 1.55(2) . ?
C022 C03A 1.42(2) . ?
C024 C02V 1.495(19) . ?
C026 C027 1.477(16) . ?
Cl02 C04P 1.72(2) . ?
C029 C033 1.407(17) . ?
C02A C02Y 1.512(17) . ?
C02A C03L 1.406(17) . ?
C02B C02E 1.485(18) . ?
C02B C03S 1.376(18) . ?
C02C C031 1.438(17) . ?
C02F C03B 1.306(18) . ?
C02G C02U 1.405(17) . ?
C02G C03H 1.422(17) . ?
C02I C02Q 1.566(18) . ?
C02J C02K 1.39(2) . ?
C02K C03R 1.49(2) . ?
C02L C02S 1.386(17) . ?
C02L C03K 1.425(19) . ?
C02M C02N 1.349(14) . ?
Cl4 C04K 1.90(3) . ?
C02Q C02S 1.374(16) . ?
C02T C03D 1.38(2) . ?
C02T C03X 1.37(2) . ?
C02U C03K 1.459(18) . ?
C02V C038 1.433(17) . ?
C02W C03G 1.324(17) . ?
C02W C03N 1.480(19) . ?
C02Y C03S 1.280(17) . ?
C02Z C039 1.391(17) . ?
C031 C03G 1.361(17) . ?
C033 C03O 1.350(17) . ?
Cl03 C04P 1.74(4) . ?
C037 C03H 1.442(16) . ?
C037 C03T 1.274(17) . ?
C039 C03O 1.383(17) . ?
C03A C03Q 1.379(19) . ?
C03B C03P 1.441(19) . ?
C03C C048 1.518(18) . ?
C03D C03R 1.34(2) . ?
C03E C03J 1.474(15) . ?
C03E C047 1.497(16) . ?
C03E C04B 1.516(15) . ?
C03F C03V 1.572(15) . ?
C03F C044 1.544(15) . ?
C03F C045 1.454(17) . ?
C03I C03N 1.312(17) . ?
C03K C03T 1.397(19) . ?
C03L C03P 1.456(17) . ?
C03M C041 1.531(12) . ?
C03Q C03Z 1.40(2) . ?
C03U C03Y 1.577(18) . ?
C03W C04A 1.64(2) . ?
C03X C03Z 1.30(2) . ?
C03Y C04D 1.488(19) . ?
C03Y C04I 1.554(19) . ?
C041 C04F 1.564(19) . ?
C041 C04O 1.611(16) . ?
C042 C04G 1.53(2) . ?
C048 C04C 1.478(19) . ?
C048 C04J 1.50(2) . ?
C04A C04M 1.62(2) . ?
C04A C4 1.46(2) . ?
C04G C04L 1.54(2) . ?
C04G C8 1.54(3) . ?
